data_1552405
loop_
_publ_author_name
'Kalim, Jorna'
'Duhail, Thibaut'
'Le, Thanh-Nghi'
'Vanthuyne, Nicolas'
'Anselmi, Elsa'
'Togni, Antonio'
'Magnier, Emmanuel'

_publ_section_title
;
 Merging hypervalent iodine and sulfoximine chemistry: a new electrophilic
 trifluoromethylation reagent
;
_journal_name_full 'Chemical Science'
_journal_paper_doi 10.1039/C9SC04289J
_journal_year 2019
_chemical_formula_moiety 'C8 H4 F6 I N O S'
_chemical_formula_sum 'C8 H4 F6 I N O S'
_chemical_formula_weight 403.08
_space_group_crystal_system monoclinic
_space_group_IT_number 14
_space_group_name_Hall '-P 2yn'
_space_group_name_H-M_alt 'P 1 21/n 1'
_symmetry_space_group_name_Hall '-P 2yn'
_symmetry_space_group_name_H-M 'P 1 21/n 1'
_atom_sites_solution_hydrogens geom
_atom_sites_solution_primary dual
_audit_creation_date 2019-08-09
_audit_creation_method
;
Olex2 1.2
(compiled 2018.05.29 svn.r3508 for OlexSys, GUI svn.r5506)
;
_audit_update_record
;
2019-08-14 deposited with the CCDC.    2019-10-07 downloaded from the CCDC.
;
_cell_angle_alpha 90
_cell_angle_beta 92.647(3)
_cell_angle_gamma 90
_cell_formula_units_Z 4
_cell_length_a 7.1787(13)
_cell_length_b 10.1369(18)
_cell_length_c 15.408(3)
_cell_measurement_reflns_used 4891
_cell_measurement_temperature 101(2)
_cell_measurement_theta_max 28.77
_cell_measurement_theta_min 2.41
_cell_volume 1120.0(4)
_computing_cell_refinement 'Bruker SAINT'
_computing_data_collection 'Bruker APEX2'
_computing_data_reduction 'Bruker SAINT'
_computing_molecular_graphics 'Olex2 (Dolomanov et al., 2009)'
_computing_publication_material 'Olex2 (Dolomanov et al., 2009)'
_computing_structure_refinement 'XL (Sheldrick, 2008)'
_computing_structure_solution 'XS (Sheldrick, 2008)'
_diffrn_ambient_temperature 101.2
_diffrn_detector 'Bruker APEX2 area detector'
_diffrn_detector_area_resol_mean 8.33
_diffrn_detector_type 'CCD area detector'
_diffrn_measured_fraction_theta_full 1.000
_diffrn_measured_fraction_theta_max 1.000
_diffrn_measurement_device 'fixed chi three-circle diffractometer'
_diffrn_measurement_device_type 'Bruker SMART Apex2'
_diffrn_measurement_method '\w and \f scans'
_diffrn_radiation_monochromator graphite
_diffrn_radiation_probe x-ray
_diffrn_radiation_type MoK\a
_diffrn_radiation_wavelength 0.71073
_diffrn_reflns_av_R_equivalents 0.0491
_diffrn_reflns_av_unetI/netI 0.0297
_diffrn_reflns_Laue_measured_fraction_full 1.000
_diffrn_reflns_Laue_measured_fraction_max 1.000
_diffrn_reflns_limit_h_max 9
_diffrn_reflns_limit_h_min -9
_diffrn_reflns_limit_k_max 13
_diffrn_reflns_limit_k_min -13
_diffrn_reflns_limit_l_max 20
_diffrn_reflns_limit_l_min -20
_diffrn_reflns_number 20239
_diffrn_reflns_point_group_measured_fraction_full 1.000
_diffrn_reflns_point_group_measured_fraction_max 1.000
_diffrn_reflns_theta_full 25.242
_diffrn_reflns_theta_max 28.277
_diffrn_reflns_theta_min 2.406
_diffrn_source 'sealed tube'
_diffrn_standards_number 0
_exptl_absorpt_coefficient_mu 3.113
_exptl_absorpt_correction_T_max 0.7458
_exptl_absorpt_correction_T_min 0.6860
_exptl_absorpt_correction_type multi-scan
_exptl_absorpt_process_details
'SADABS-2016/2 (Bruker,2016/2) was used for absorption correction. wR2(int) was 0.0642 before and 0.0535 after correction. The Ratio of minimum to maximum transmission is 0.9198. The \l/2 correction factor is Not present.'
_exptl_crystal_colour colourless
_exptl_crystal_colour_primary colourless
_exptl_crystal_density_diffrn 2.390
_exptl_crystal_description block
_exptl_crystal_F_000 760
_exptl_crystal_recrystallization_method 'DCM evaporation, inert atm'
_exptl_crystal_size_max 0.25
_exptl_crystal_size_mid 0.22
_exptl_crystal_size_min 0.18
_refine_diff_density_max 0.576
_refine_diff_density_min -0.455
_refine_diff_density_rms 0.106
_refine_ls_extinction_method none
_refine_ls_goodness_of_fit_ref 1.052
_refine_ls_hydrogen_treatment constr
_refine_ls_matrix_type full
_refine_ls_number_parameters 163
_refine_ls_number_reflns 2788
_refine_ls_number_restraints 0
_refine_ls_restrained_S_all 1.052
_refine_ls_R_factor_all 0.0276
_refine_ls_R_factor_gt 0.0220
_refine_ls_shift/su_max 0.003
_refine_ls_shift/su_mean 0.000
_refine_ls_structure_factor_coef Fsqd
_refine_ls_weighting_details 'w=1/[\s^2^(Fo^2^)+(0.0127P)^2^+0.9249P] where P=(Fo^2^+2Fc^2^)/3'
_refine_ls_weighting_scheme calc
_refine_ls_wR_factor_gt 0.0415
_refine_ls_wR_factor_ref 0.0433
_reflns_Friedel_coverage 0.000
_reflns_number_gt 2445
_reflns_number_total 2788
_reflns_threshold_expression 'I > 2\s(I)'
_cod_data_source_file c9sc04289j2.cif
_cod_data_source_block jk20190808_2
_cod_original_cell_volume 1120.1(3)
_cod_database_code 1552405
_shelx_shelxl_version_number 2014/7
_shelx_space_group_comment
;
The symmetry employed for this shelxl refinement is uniquely defined
by the following loop, which should always be used as a source of
symmetry information in preference to the above space-group names.
They are only intended as comments.
;
_shelx_estimated_absorpt_t_max 0.604
_shelx_estimated_absorpt_t_min 0.510
_olex2_refinement_description
;
1. Fixed Uiso
 At 1.2 times of:
  All C(H) groups
2.a Aromatic/amide H refined with riding coordinates:
 C6(H6), C3(H3), C5(H5), C4(H4)
;
_olex2_date_sample_data_collection 2019-08-08
_olex2_date_sample_submission 2019-08-08
_olex2_submission_special_instructions 'No special instructions were received'

loop_
_space_group_symop_operation_xyz
'x, y, z'
'-x+1/2, y+1/2, -z+1/2'
'-x, -y, -z'
'x-1/2, -y-1/2, z-1/2'

loop_
_atom_site_label
_atom_site_type_symbol
_atom_site_fract_x
_atom_site_fract_y
_atom_site_fract_z
_atom_site_U_iso_or_equiv
_atom_site_adp_type
_atom_site_occupancy
_atom_site_site_symmetry_order
_atom_site_calc_flag
_atom_site_refinement_flags_posn
I1 I 0.18373(2) 0.47706(2) 0.61276(2) 0.01103(5) Uani 1 1 d .
S1 S 0.32287(8) 0.31733(6) 0.45054(4) 0.01160(13) Uani 1 1 d .
F1 F 0.1869(2) 0.10902(16) 0.53049(10) 0.0243(4) Uani 1 1 d .
F5 F 0.2319(2) 0.41397(16) 0.80648(10) 0.0238(4) Uani 1 1 d .
F6 F 0.0479(2) 0.57595(18) 0.77278(11) 0.0279(4) Uani 1 1 d .
F4 F 0.3456(2) 0.60618(17) 0.78179(10) 0.0271(4) Uani 1 1 d .
F2 F 0.3595(3) 0.05786(16) 0.42533(13) 0.0329(4) Uani 1 1 d .
O1 O 0.4205(2) 0.31818(18) 0.37080(11) 0.0159(4) Uani 1 1 d .
F3 F 0.0837(2) 0.13571(18) 0.39870(11) 0.0327(4) Uani 1 1 d .
N1 N 0.1715(3) 0.4101(2) 0.47104(14) 0.0164(5) Uani 1 1 d .
C1 C 0.4450(3) 0.3768(2) 0.61568(16) 0.0110(5) Uani 1 1 d .
C6 C 0.5703(3) 0.3786(2) 0.68640(17) 0.0141(5) Uani 1 1 d .
H6 H 0.5441 0.4266 0.7374 0.017 Uiso 1 1 calc R
C2 C 0.4860(3) 0.3111(2) 0.54032(16) 0.0113(5) Uani 1 1 d .
C8 C 0.2132(4) 0.5209(3) 0.75587(17) 0.0179(5) Uani 1 1 d .
C3 C 0.6540(3) 0.2436(2) 0.53454(17) 0.0143(5) Uani 1 1 d .
H3 H 0.6830 0.1997 0.4824 0.017 Uiso 1 1 calc R
C5 C 0.7357(3) 0.3085(3) 0.68103(17) 0.0156(5) Uani 1 1 d .
H5 H 0.8215 0.3062 0.7298 0.019 Uiso 1 1 calc R
C4 C 0.7778(4) 0.2418(3) 0.60590(18) 0.0165(6) Uani 1 1 d .
H4 H 0.8919 0.1947 0.6035 0.020 Uiso 1 1 calc R
C7 C 0.2350(4) 0.1446(3) 0.45140(17) 0.0174(6) Uani 1 1 d .

loop_
_atom_site_aniso_label
_atom_site_aniso_U_11
_atom_site_aniso_U_22
_atom_site_aniso_U_33
_atom_site_aniso_U_23
_atom_site_aniso_U_13
_atom_site_aniso_U_12
I1 0.01019(8) 0.01195(8) 0.01087(8) -0.00078(6) -0.00054(5) 0.00068(6)
S1 0.0127(3) 0.0116(3) 0.0103(3) -0.0003(2) -0.0006(2) -0.0008(2)
F1 0.0325(9) 0.0236(9) 0.0170(8) 0.0032(7) 0.0034(7) -0.0109(7)
F5 0.0279(9) 0.0293(9) 0.0144(8) 0.0056(7) 0.0030(7) 0.0010(7)
F6 0.0242(9) 0.0384(11) 0.0215(9) -0.0072(8) 0.0061(7) 0.0093(8)
F4 0.0296(9) 0.0331(10) 0.0185(9) -0.0094(7) 0.0005(7) -0.0098(8)
F2 0.0419(11) 0.0121(9) 0.0462(12) -0.0073(8) 0.0178(9) -0.0028(7)
O1 0.0188(9) 0.0177(10) 0.0114(9) 0.0002(7) 0.0018(7) -0.0028(7)
F3 0.0355(10) 0.0350(11) 0.0261(9) 0.0017(8) -0.0137(8) -0.0190(8)
N1 0.0157(11) 0.0198(12) 0.0134(11) -0.0044(9) -0.0030(9) 0.0037(9)
C1 0.0100(11) 0.0079(12) 0.0149(13) 0.0041(10) -0.0008(9) -0.0020(9)
C6 0.0158(12) 0.0129(13) 0.0135(13) 0.0017(10) -0.0002(10) -0.0023(10)
C2 0.0112(11) 0.0106(13) 0.0120(12) 0.0016(10) -0.0006(9) -0.0013(9)
C8 0.0152(12) 0.0246(15) 0.0141(13) -0.0031(11) 0.0032(10) 0.0007(11)
C3 0.0156(12) 0.0103(13) 0.0173(13) 0.0006(10) 0.0023(10) -0.0017(10)
C5 0.0103(12) 0.0185(14) 0.0176(13) 0.0075(11) -0.0042(10) -0.0044(10)
C4 0.0119(12) 0.0139(14) 0.0237(15) 0.0050(11) -0.0001(11) 0.0004(10)
C7 0.0203(13) 0.0178(15) 0.0141(13) -0.0015(11) 0.0017(11) -0.0068(11)

loop_
_atom_type_symbol
_atom_type_description
_atom_type_scat_dispersion_real
_atom_type_scat_dispersion_imag
_atom_type_scat_source
C C 0.0033 0.0016 'International Tables Vol C Tables 4.2.6.8 and 6.1.1.4'
H H 0.0000 0.0000 'International Tables Vol C Tables 4.2.6.8 and 6.1.1.4'
N N 0.0061 0.0033 'International Tables Vol C Tables 4.2.6.8 and 6.1.1.4'
O O 0.0106 0.0060 'International Tables Vol C Tables 4.2.6.8 and 6.1.1.4'
F F 0.0171 0.0103 'International Tables Vol C Tables 4.2.6.8 and 6.1.1.4'
S S 0.1246 0.1234 'International Tables Vol C Tables 4.2.6.8 and 6.1.1.4'
I I -0.4742 1.8119 'International Tables Vol C Tables 4.2.6.8 and 6.1.1.4'

loop_
_geom_angle_atom_site_label_1
_geom_angle_atom_site_label_2
_geom_angle_atom_site_label_3
_geom_angle
C1 I1 N1 82.73(8)
C1 I1 C8 91.76(9)
C8 I1 N1 173.33(9)
O1 S1 N1 124.59(12)
O1 S1 C2 109.62(11)
O1 S1 C7 100.94(11)
N1 S1 C2 108.72(12)
N1 S1 C7 110.08(13)
C2 S1 C7 99.94(12)
S1 N1 I1 113.34(11)
C6 C1 I1 123.41(19)
C6 C1 C2 120.9(2)
C2 C1 I1 115.67(17)
C1 C6 H6 120.9
C1 C6 C5 118.2(2)
C5 C6 H6 120.9
C1 C2 S1 118.70(18)
C1 C2 C3 120.6(2)
C3 C2 S1 120.71(19)
F5 C8 I1 114.43(18)
F5 C8 F6 106.8(2)
F6 C8 I1 103.16(16)
F4 C8 I1 117.09(17)
F4 C8 F5 107.4(2)
F4 C8 F6 107.2(2)
C2 C3 H3 120.6
C4 C3 C2 118.9(2)
C4 C3 H3 120.6
C6 C5 H5 119.4
C4 C5 C6 121.3(2)
C4 C5 H5 119.4
C3 C4 C5 120.1(2)
C3 C4 H4 120.0
C5 C4 H4 120.0
F1 C7 S1 111.31(18)
F2 C7 S1 112.81(18)
F2 C7 F1 107.7(2)
F2 C7 F3 108.2(2)
F3 C7 S1 109.09(19)
F3 C7 F1 107.5(2)

loop_
_geom_bond_atom_site_label_1
_geom_bond_atom_site_label_2
_geom_bond_distance
I1 N1 2.285(2)
I1 C1 2.132(2)
I1 C8 2.250(3)
S1 O1 1.4424(18)
S1 N1 1.482(2)
S1 C2 1.772(2)
S1 C7 1.861(3)
F1 C7 1.332(3)
F5 C8 1.338(3)
F6 C8 1.347(3)
F4 C8 1.333(3)
F2 C7 1.329(3)
F3 C7 1.329(3)
C1 C6 1.380(3)
C1 C2 1.382(3)
C6 H6 0.9500
C6 C5 1.390(3)
C2 C3 1.393(3)
C3 H3 0.9500
C3 C4 1.382(4)
C5 H5 0.9500
C5 C4 1.386(4)
C4 H4 0.9500
